data_4114711
loop_
_publ_author_name
'Bryan K. Roland'
'Hugh D. Selby'
'Michael D. Carducci'
'Zhiping Zheng'

_publ_contact_author_address
;
     University of Arizona
     Department of Chemistry
     1306 E. University
     Tucson, AZ 85721-0041
     USA
;
_publ_contact_author_email zhiping@u.arizona.edu
_publ_contact_author_fax 520-621-8407
_publ_contact_author_name 'Dr. Zhiping Zheng'
_publ_contact_author_phone 520-626-6495
_publ_section_title
;
 Built to Order: Molecular Tinkertoys from the [Re6(\m3-Se)8]2+ Clusters
;
_journal_name_full 'Journal of the American Chemical Society'
_journal_page_first 3222
_journal_page_last 3223
_journal_paper_doi 10.1021/ja025869r
_journal_volume 124
_journal_year 2002
_chemical_formula_moiety '4(C108 H237 N6 P15 Re18 Se24), 24(F6 Sb)'
_chemical_formula_sum 'C108 H237 F36 N6 O9.5 P15 Re18 Sb6 Se24'
_chemical_formula_weight 8897.73
_chemical_name_common 'star-shaped tricluster T1'
_chemical_name_systematic
; 
 ? 
;
_space_group_IT_number 163
_symmetry_cell_setting trigonal
_symmetry_Int_Tables_number 163
_symmetry_space_group_name_Hall '-P 3 2c'
_symmetry_space_group_name_H-M 'P -3 1 c'
_atom_sites_solution_hydrogens geom
_atom_sites_solution_primary direct
_atom_sites_solution_secondary difmap
_audit_creation_method SHELXL-97
_cell_angle_alpha 90.00
_cell_angle_beta 90.00
_cell_angle_gamma 120.00
_cell_formula_units_Z 4
_cell_length_a 26.493(2)
_cell_length_b 26.493(2)
_cell_length_c 37.545(6)
_cell_measurement_reflns_used 888
_cell_measurement_temperature 170(2)
_cell_measurement_theta_max 16.0
_cell_measurement_theta_min 1.85
_cell_volume 22822(4)
_computing_cell_refinement 'Bruker SMART'
_computing_data_collection 'Bruker SMART'
_computing_data_reduction 'Bruker SAINT V6.26A'
_computing_molecular_graphics 'Bruker SHELXTL'
_computing_publication_material 'Bruker SHELXTL'
_computing_structure_refinement 'SHELXL-97 (Sheldrick, 1997)'
_computing_structure_solution 'SHELXS-97 (Sheldrick, 1990)'
_diffrn_ambient_temperature 170(2)
_diffrn_measured_fraction_theta_full 0.998
_diffrn_measured_fraction_theta_max 0.998
_diffrn_measurement_device_type 'Bruker SMART1000 CCD Area Detector'
_diffrn_measurement_method '\w scans'
_diffrn_measurement_specimen_support 'glass fiber'
_diffrn_radiation_monochromator graphite
_diffrn_radiation_source 'fine-focus sealed tube'
_diffrn_radiation_type MoK\a
_diffrn_radiation_wavelength 0.71073
_diffrn_reflns_av_R_equivalents 0.2629
_diffrn_reflns_av_sigmaI/netI 0.0995
_diffrn_reflns_limit_h_max 22
_diffrn_reflns_limit_h_min -22
_diffrn_reflns_limit_k_max 22
_diffrn_reflns_limit_k_min -22
_diffrn_reflns_limit_l_max 31
_diffrn_reflns_limit_l_min -31
_diffrn_reflns_number 91310
_diffrn_reflns_theta_full 17.25
_diffrn_reflns_theta_max 17.25
_diffrn_reflns_theta_min 1.85
_diffrn_standards_decay_% 0.05
_diffrn_standards_interval_time 2400
_diffrn_standards_number 161
_exptl_absorpt_coefficient_mu 14.196
_exptl_absorpt_correction_T_max 0.346
_exptl_absorpt_correction_T_min 0.100
_exptl_absorpt_correction_type multi-scan
_exptl_absorpt_process_details 'SADABS V2.03 (Sheldrick)'
_exptl_crystal_colour red
_exptl_crystal_density_diffrn 2.590
_exptl_crystal_description Rod
_exptl_crystal_F_000 16096
_exptl_crystal_size_max .3
_exptl_crystal_size_mid .15
_exptl_crystal_size_min .15
_refine_diff_density_max 1.529
_refine_diff_density_min -1.235
_refine_diff_density_rms 0.269
_refine_ls_extinction_method none
_refine_ls_goodness_of_fit_ref 1.115
_refine_ls_hydrogen_treatment mixed
_refine_ls_matrix_type full
_refine_ls_number_parameters 543
_refine_ls_number_reflns 4640
_refine_ls_number_restraints 207
_refine_ls_restrained_S_all 1.093
_refine_ls_R_factor_all 0.1865
_refine_ls_R_factor_gt 0.0910
_refine_ls_shift/su_max 0.011
_refine_ls_shift/su_mean 0.000
_refine_ls_structure_factor_coef Fsqd
_refine_ls_weighting_details 'calc w=1/[\s^2^(Fo^2^)+(0.0000P)^2^+5718.2627P] where P=(Fo^2^+2Fc^2^)/3'
_refine_ls_weighting_scheme calc
_refine_ls_wR_factor_gt 0.1962
_refine_ls_wR_factor_ref 0.2792
_reflns_number_gt 2674
_reflns_number_total 4640
_reflns_threshold_expression I>2sigma(I)
_cod_data_source_file ja025869r.cif
_cod_data_source_block T1
_cod_original_formula_sum 'C108 H237 F36 N6 O9.50 P15 Re18 Sb6 Se24'
_cod_database_code 4114711

loop_
_symmetry_equiv_pos_as_xyz
'x, y, z'
'-y, x-y, z'
'-x+y, -x, z'
'-y, -x, -z+1/2'
'-x+y, y, -z+1/2'
'x, x-y, -z+1/2'
'-x, -y, -z'
'y, -x+y, -z'
'x-y, x, -z'
'y, x, z-1/2'
'x-y, -y, z-1/2'
'-x, -x+y, z-1/2'

loop_
_atom_site_label
_atom_site_type_symbol
_atom_site_fract_x
_atom_site_fract_y
_atom_site_fract_z
_atom_site_U_iso_or_equiv
_atom_site_adp_type
_atom_site_occupancy
_atom_site_symmetry_multiplicity
_atom_site_calc_flag
_atom_site_refinement_flags
_atom_site_disorder_assembly
_atom_site_disorder_group
Re1 Re 0.37961(14) 0.03790(13) 0.60726(8) 0.0719(11) Uani 1 1 d . . .
Re2 Re 0.31766(15) -0.04887(16) 0.56449(9) 0.0872(13) Uani 1 1 d . . .
Re3 Re 0.26946(15) 0.00483(16) 0.59715(9) 0.0867(13) Uani 1 1 d . . .
Re4 Re 0.24071(16) -0.10197(15) 0.61538(10) 0.0911(13) Uani 1 1 d . C .
Re5 Re 0.35185(15) -0.06824(15) 0.62547(9) 0.0851(13) Uani 1 1 d . . .
Re6 Re 0.30437(16) -0.01437(16) 0.65834(9) 0.0895(13) Uani 1 1 d . . .
Se1 Se 0.2776(4) -0.1171(4) 0.6732(3) 0.116(3) Uani 1 1 d . . .
Se2 Se 0.2901(4) -0.1490(4) 0.5834(3) 0.114(3) Uani 1 1 d . . .
Se3 Se 0.3311(4) 0.0850(4) 0.6394(3) 0.101(3) Uani 1 1 d . . .
Se4 Se 0.2124(4) -0.0794(4) 0.5564(3) 0.103(3) Uani 1 1 d . . .
Se5 Se 0.4100(4) 0.0164(4) 0.6656(2) 0.096(3) Uani 1 1 d . . .
Se6 Se 0.2001(4) -0.0463(4) 0.6471(3) 0.110(3) Uani 1 1 d . . .
Se7 Se 0.4224(4) -0.0158(4) 0.5762(2) 0.090(3) Uani 1 1 d . . .
Se8 Se 0.3449(4) 0.0541(4) 0.5492(2) 0.099(3) Uani 1 1 d . . .
P2 P 0.3314(12) -0.0697(13) 0.5027(6) 0.130(10) Uani 1 1 d D . .
P3 P 0.2160(13) 0.0546(16) 0.5788(8) 0.159(13) Uani 1 1 d D F .
P4 P 0.1472(14) -0.1947(13) 0.6191(9) 0.164(14) Uani 1 1 d D . .
P5 P 0.4055(13) -0.1193(14) 0.6425(9) 0.161(13) Uani 1 1 d D G .
P6 P 0.3017(14) 0.0117(14) 0.7223(7) 0.158(13) Uani 1 1 d D H .
Sb1 Sb -0.0982(4) -0.3901(4) 0.6405(2) 0.153(3) Uani 1 1 d DU . .
Sb2 Sb 0.0000 0.0000 0.5173(7) 0.144(10) Uani 0.50 3 d SPD . .
Sb3 Sb 0.2497(7) -0.2497(7) 0.7500 0.33(3) Uani 0.50 2 d SPD . .
Sb4 Sb 0.4355(14) -0.2318(15) 0.5187(8) 0.207(14) Uani 0.33 1 d PD . .
Sb5 Sb 0.0591(9) -0.0591(9) 0.7500 0.53(2) Uani 0.50 2 d SPD . .
F11 F -0.119(3) -0.4644(15) 0.6296(17) 0.36(4) Uani 1 1 d DU . .
F12 F -0.083(3) -0.321(3) 0.651(2) 0.28(3) Uani 1 1 d DU . .
F13 F -0.048(2) -0.366(3) 0.6060(13) 0.36(5) Uani 1 1 d DU . .
F14 F -0.154(2) -0.396(3) 0.6092(19) 0.24(3) Uani 1 1 d DU . .
F15 F -0.046(3) -0.387(3) 0.6705(14) 0.39(5) Uani 1 1 d DU . .
F16 F -0.151(3) -0.416(4) 0.6758(18) 0.32(4) Uani 1 1 d DU . .
F21 F 0.053(5) 0.060(5) 0.510(3) 0.16(4) Uiso 0.50 1 d P . .
F22 F 0.056(4) 0.058(3) 0.545(2) 0.15(4) Uiso 0.50 1 d PD . .
F31 F 0.2103(8) -0.2103(8) 0.7500 0.35(15) Uiso 0.50 2 d SPD . .
F32 F 0.2891(8) -0.2891(8) 0.7500 0.17(6) Uiso 0.50 2 d SPD . .
F33 F 0.246(10) -0.254(10) 0.7020(6) 0.37(12) Uiso 0.50 1 d PD . .
F34 F 0.1816(16) -0.3177(16) 0.754(8) 0.42(14) Uiso 0.50 1 d PD . .
F41 F 0.379(4) -0.296(4) 0.542(3) 0.33(17) Uiso 0.33 1 d PD . .
F42 F 0.491(3) -0.176(3) 0.490(2) 0.09(4) Uiso 0.33 1 d PD . .
F43 F 0.468(5) -0.277(5) 0.509(3) 0.300 Uiso 0.33 1 d PD . .
F44 F 0.392(4) -0.263(5) 0.4786(18) 0.20(8) Uiso 0.33 1 d PD . .
F45 F 0.391(6) -0.198(6) 0.527(4) 0.5(3) Uiso 0.33 1 d PD . .
F46 F 0.476(4) -0.214(5) 0.5606(17) 0.17(7) Uiso 0.33 1 d PD . .
F51 F 0.118(4) 0.008(3) 0.730(4) 0.300 Uiso 0.50 1 d PD . .
F52 F 0.089(6) -0.097(6) 0.724(3) 0.300 Uiso 0.50 1 d PD . .
F53 F 0.018(5) -0.064(7) 0.709(2) 0.300 Uiso 0.50 1 d PD . .
N1 N 0.4605(13) 0.1203(16) 0.6033(9) 0.062(15) Uani 1 1 d GU . .
C2 C 0.5132(17) 0.1221(15) 0.6087(10) 0.078(18) Uani 1 1 d GU . .
H2A H 0.5139 0.0870 0.6125 0.094 Uiso 1 1 calc R . .
C3 C 0.5650(13) 0.1753(19) 0.6086(11) 0.059(16) Uani 1 1 d GU . .
H3A H 0.6011 0.1765 0.6123 0.071 Uiso 1 1 calc R . .
C4 C 0.5640(16) 0.2266(14) 0.6030(11) 0.079(18) Uani 1 1 d GU . .
C5 C 0.511(2) 0.2248(16) 0.5975(12) 0.081(18) Uani 1 1 d GU . .
H5A H 0.5105 0.2599 0.5937 0.097 Uiso 1 1 calc R . .
C6 C 0.4594(15) 0.172(2) 0.5977(11) 0.10(2) Uani 1 1 d GU . .
H6A H 0.4234 0.1704 0.5940 0.124 Uiso 1 1 calc R . .
C7 C 0.617(4) 0.284(3) 0.5995(19) 0.075(18) Uani 1 1 d U . .
N8 N 0.617(3) 0.334(3) 0.5998(13) 0.075(17) Uani 1 1 d U . .
C21 C 0.367(3) -0.112(3) 0.499(2) 0.21(5) Uiso 1 1 d D . .
H21A H 0.4031 -0.0929 0.5134 0.250 Uiso 1 1 calc R . .
H21B H 0.3413 -0.1508 0.5096 0.250 Uiso 1 1 calc R . .
C23 C 0.374(2) -0.015(3) 0.4704(16) 0.20(5) Uiso 1 1 d D . .
H23A H 0.3737 -0.0339 0.4479 0.236 Uiso 1 1 calc R . .
H23B H 0.3540 0.0083 0.4656 0.236 Uiso 1 1 calc R . .
C25 C 0.269(2) -0.114(3) 0.4752(18) 0.21(5) Uiso 1 1 d D . .
H25A H 0.2459 -0.0946 0.4723 0.246 Uiso 1 1 calc R . .
H25B H 0.2828 -0.1177 0.4512 0.246 Uiso 1 1 calc R . .
C31 C 0.259(3) 0.1331(19) 0.575(3) 0.23(6) Uiso 1 1 d D . .
H31A H 0.2820 0.1431 0.5527 0.277 Uiso 1 1 calc R A 1
H31B H 0.2322 0.1491 0.5732 0.277 Uiso 1 1 calc R A 1
C33 C 0.160(2) 0.051(4) 0.6075(16) 0.24(6) Uiso 1 1 d D . .
H33A H 0.1388 0.0677 0.5947 0.287 Uiso 1 1 calc R B 1
H33B H 0.1320 0.0101 0.6130 0.287 Uiso 1 1 calc R B 1
C35 C 0.178(3) 0.041(4) 0.5371(12) 0.34(10) Uiso 1 1 d D . .
H35A H 0.1460 -0.0002 0.5363 0.406 Uiso 1 1 calc R F .
H35B H 0.1601 0.0660 0.5353 0.406 Uiso 1 1 calc R . .
C43A C 0.116(6) -0.207(6) 0.6632(17) 0.20(7) Uiso 0.75 1 d PD C 1
H43A H 0.0974 -0.2485 0.6691 0.238 Uiso 0.75 1 calc PR C 1
H43B H 0.1476 -0.1850 0.6807 0.238 Uiso 0.75 1 calc PR C 1
C45A C 0.156(9) -0.258(6) 0.618(3) 0.2(2) Uiso 0.25 1 d PD C 1
H45A H 0.1175 -0.2937 0.6193 0.226 Uiso 0.25 1 calc PR C 1
H45B H 0.1743 -0.2588 0.5951 0.226 Uiso 0.25 1 calc PR C 1
C41B C 0.129(5) -0.259(3) 0.645(3) 0.24(13) Uiso 0.50 1 d PD C 2
H41C H 0.0861 -0.2846 0.6454 0.292 Uiso 0.50 1 calc PR C 2
H41D H 0.1458 -0.2808 0.6334 0.292 Uiso 0.50 1 calc PR C 2
C43B C 0.118(4) -0.232(4) 0.5772(16) 0.17(6) Uiso 0.75 1 d PD C 2
H43D H 0.1162 -0.2044 0.5601 0.202 Uiso 0.75 1 calc PR C 2
H43E H 0.1452 -0.2439 0.5672 0.202 Uiso 0.75 1 calc PR C 2
C45B C 0.084(4) -0.189(6) 0.632(2) 0.19(7) Uiso 0.75 1 d PD C 2
H45C H 0.0529 -0.2270 0.6398 0.225 Uiso 0.75 1 calc PR C 2
H45D H 0.0951 -0.1609 0.6517 0.225 Uiso 0.75 1 calc PR C 2
C51 C 0.428(4) -0.121(5) 0.6875(12) 0.33(9) Uiso 1 1 d D . .
H51A H 0.4058 -0.1109 0.7042 0.395 Uiso 1 1 calc R . .
H51B H 0.4204 -0.1606 0.6932 0.395 Uiso 1 1 calc R . .
C53 C 0.476(2) -0.092(3) 0.622(2) 0.21(6) Uiso 1 1 d D . .
H53A H 0.4920 -0.1177 0.6282 0.254 Uiso 1 1 calc R . .
H53B H 0.4712 -0.0941 0.5954 0.254 Uiso 1 1 calc R . .
C55 C 0.377(4) -0.1954(18) 0.632(3) 0.34(10) Uiso 1 1 d D . .
H55A H 0.3951 -0.2113 0.6483 0.412 Uiso 1 1 calc R D 1
H55B H 0.3344 -0.2167 0.6369 0.412 Uiso 1 1 calc R D 1
C61 C 0.281(3) -0.045(2) 0.7552(18) 0.19(5) Uiso 1 1 d D . .
H61A H 0.3108 -0.0570 0.7555 0.226 Uiso 1 1 calc R E 1
H61B H 0.2814 -0.0283 0.7790 0.226 Uiso 1 1 calc R E 1
C63 C 0.364(2) 0.068(2) 0.7450(18) 0.22(6) Uiso 1 1 d D . .
H63A H 0.3517 0.0764 0.7682 0.268 Uiso 1 1 calc R H .
H63B H 0.3920 0.0544 0.7501 0.268 Uiso 1 1 calc R . .
C65 C 0.250(3) 0.034(4) 0.734(2) 0.20(5) Uiso 1 1 d D . .
H65A H 0.2469 0.0563 0.7138 0.239 Uiso 1 1 calc R H .
H65B H 0.2116 -0.0012 0.7373 0.239 Uiso 1 1 calc R . .
C22 C 0.383(6) -0.121(6) 0.461(3) 0.29(8) Uiso 1 1 d D . .
H22A H 0.4017 -0.1451 0.4625 0.432 Uiso 1 1 calc R . .
H22B H 0.4102 -0.0832 0.4508 0.432 Uiso 1 1 calc R . .
H22C H 0.3478 -0.1408 0.4468 0.432 Uiso 1 1 calc R . .
C24 C 0.437(2) 0.028(3) 0.481(2) 0.19(5) Uiso 1 1 d D . .
H24A H 0.4560 0.0565 0.4621 0.278 Uiso 1 1 calc R . .
H24B H 0.4572 0.0059 0.4848 0.278 Uiso 1 1 calc R . .
H24C H 0.4373 0.0477 0.5032 0.278 Uiso 1 1 calc R . .
C26 C 0.229(3) -0.176(3) 0.490(3) 0.23(6) Uiso 1 1 d D . .
H26A H 0.1971 -0.1977 0.4734 0.352 Uiso 1 1 calc R . .
H26B H 0.2139 -0.1728 0.5131 0.352 Uiso 1 1 calc R . .
H26C H 0.2519 -0.1955 0.4929 0.352 Uiso 1 1 calc R . .
C32A C 0.300(9) 0.162(4) 0.606(5) 0.27(15) Uiso 0.50 1 d PD F 1
H32A H 0.3217 0.2041 0.6031 0.407 Uiso 0.50 1 calc PR F 1
H32B H 0.3277 0.1473 0.6078 0.407 Uiso 0.50 1 calc PR F 1
H32C H 0.2776 0.1522 0.6286 0.407 Uiso 0.50 1 calc PR F 1
C34A C 0.184(4) 0.085(5) 0.643(2) 0.15(6) Uiso 0.70 1 d PD F 1
H34A H 0.1520 0.0815 0.6572 0.230 Uiso 0.70 1 calc PR F 1
H34B H 0.2112 0.1262 0.6374 0.230 Uiso 0.70 1 calc PR F 1
H34C H 0.2049 0.0687 0.6556 0.230 Uiso 0.70 1 calc PR F 1
C32B C 0.225(6) 0.162(3) 0.561(4) 0.12(6) Uiso 0.50 1 d PD F 2
H32D H 0.2507 0.2042 0.5604 0.182 Uiso 0.50 1 calc PR F 2
H32E H 0.1924 0.1527 0.5777 0.182 Uiso 0.50 1 calc PR F 2
H32F H 0.2096 0.1471 0.5376 0.182 Uiso 0.50 1 calc PR F 2
C34B C 0.106(5) -0.009(5) 0.609(6) 0.14(12) Uiso 0.30 1 d PD F 2
H34D H 0.0765 -0.0081 0.6245 0.204 Uiso 0.30 1 calc PR F 2
H34E H 0.1159 -0.0374 0.6181 0.204 Uiso 0.30 1 calc PR F 2
H34F H 0.0893 -0.0207 0.5849 0.204 Uiso 0.30 1 calc PR F 2
C36 C 0.219(4) 0.053(4) 0.5053(12) 0.16(4) Uiso 1 1 d D F .
H36A H 0.1962 0.0415 0.4832 0.242 Uiso 1 1 calc R . .
H36B H 0.2387 0.0303 0.5080 0.242 Uiso 1 1 calc R . .
H36C H 0.2478 0.0945 0.5044 0.242 Uiso 1 1 calc R . .
C44A C 0.071(6) -0.187(8) 0.667(4) 0.26(9) Uiso 0.75 1 d PD C 1
H44A H 0.0453 -0.2071 0.6875 0.387 Uiso 0.75 1 calc PR C 1
H44B H 0.0470 -0.1971 0.6454 0.387 Uiso 0.75 1 calc PR C 1
H44C H 0.0904 -0.1450 0.6709 0.387 Uiso 0.75 1 calc PR C 1
C46A C 0.194(9) -0.259(8) 0.649(6) 0.21(11) Uiso 0.50 1 d PD C 1
H46A H 0.1921 -0.2967 0.6493 0.308 Uiso 0.50 1 calc PR C 1
H46B H 0.1802 -0.2518 0.6712 0.308 Uiso 0.50 1 calc PR C 1
H46C H 0.2348 -0.2281 0.6447 0.308 Uiso 0.50 1 calc PR C 1
C42B C 0.151(12) -0.246(7) 0.684(3) 0.28(16) Uiso 0.50 1 d PD C 2
H42D H 0.1471 -0.2816 0.6944 0.426 Uiso 0.50 1 calc PR C 2
H42E H 0.1277 -0.2334 0.6971 0.426 Uiso 0.50 1 calc PR C 2
H42F H 0.1919 -0.2155 0.6837 0.426 Uiso 0.50 1 calc PR C 2
C44B C 0.058(12) -0.286(15) 0.581(5) 0.4(4) Uiso 0.30 1 d PD C 2
H44D H 0.0486 -0.3100 0.5595 0.540 Uiso 0.30 1 calc PR C 2
H44E H 0.0285 -0.2734 0.5835 0.540 Uiso 0.30 1 calc PR C 2
H44F H 0.0566 -0.3081 0.6019 0.540 Uiso 0.30 1 calc PR C 2
C46B C 0.062(4) -0.168(6) 0.601(3) 0.23(6) Uiso 0.95 1 d PD C 2
H46D H 0.0218 -0.1766 0.6059 0.349 Uiso 0.95 1 calc PR C 2
H46E H 0.0619 -0.1874 0.5787 0.349 Uiso 0.95 1 calc PR C 2
H46F H 0.0868 -0.1254 0.5978 0.349 Uiso 0.95 1 calc PR C 2
C52 C 0.494(4) -0.077(6) 0.692(3) 0.300 Uiso 1 1 d D . .
H52A H 0.5049 -0.0782 0.7171 0.450 Uiso 1 1 calc R . .
H52B H 0.5018 -0.0381 0.6863 0.450 Uiso 1 1 calc R . .
H52C H 0.5163 -0.0883 0.6766 0.450 Uiso 1 1 calc R . .
C54 C 0.520(2) -0.029(3) 0.633(2) 0.16(4) Uiso 1 1 d D . .
H54A H 0.5568 -0.0163 0.6204 0.242 Uiso 1 1 calc R . .
H54B H 0.5255 -0.0275 0.6584 0.242 Uiso 1 1 calc R . .
H54C H 0.5041 -0.0039 0.6258 0.242 Uiso 1 1 calc R . .
C56A C 0.388(14) -0.206(6) 0.594(4) 0.25(17) Uiso 0.40 1 d PD G 1
H56A H 0.3724 -0.2477 0.5898 0.382 Uiso 0.40 1 calc PR G 1
H56B H 0.4296 -0.1845 0.5886 0.382 Uiso 0.40 1 calc PR G 1
H56C H 0.3677 -0.1924 0.5775 0.382 Uiso 0.40 1 calc PR G 1
C56B C 0.313(5) -0.234(4) 0.643(7) 0.35(17) Uiso 0.60 1 d PD G 2
H56D H 0.3007 -0.2748 0.6377 0.528 Uiso 0.60 1 calc PR G 2
H56E H 0.2888 -0.2226 0.6287 0.528 Uiso 0.60 1 calc PR G 2
H56F H 0.3081 -0.2291 0.6680 0.528 Uiso 0.60 1 calc PR G 2
C62A C 0.221(4) -0.098(3) 0.749(3) 0.18(6) Uiso 0.80 1 d PD H 1
H62A H 0.2117 -0.1259 0.7684 0.266 Uiso 0.80 1 calc PR H 1
H62B H 0.2215 -0.1166 0.7263 0.266 Uiso 0.80 1 calc PR H 1
H62C H 0.1917 -0.0860 0.7476 0.266 Uiso 0.80 1 calc PR H 1
C62B C 0.32(2) -0.07(2) 0.754(11) 0.2(3) Uiso 0.20 1 d PD H 2
H62D H 0.3040 -0.1052 0.7719 0.374 Uiso 0.20 1 calc PR H 2
H62E H 0.3586 -0.0463 0.7576 0.374 Uiso 0.20 1 calc PR H 2
H62F H 0.3130 -0.0927 0.7300 0.374 Uiso 0.20 1 calc PR H 2
C64 C 0.396(3) 0.125(2) 0.724(2) 0.18(5) Uiso 1 1 d D H .
H64A H 0.4303 0.1540 0.7373 0.274 Uiso 1 1 calc R . .
H64B H 0.3698 0.1407 0.7198 0.274 Uiso 1 1 calc R . .
H64C H 0.4088 0.1180 0.7009 0.274 Uiso 1 1 calc R . .
C66 C 0.264(6) 0.071(6) 0.767(3) 0.33(10) Uiso 1 1 d D H .
H66A H 0.2350 0.0835 0.7705 0.502 Uiso 1 1 calc R . .
H66B H 0.3029 0.1060 0.7651 0.502 Uiso 1 1 calc R . .
H66C H 0.2636 0.0487 0.7882 0.502 Uiso 1 1 calc R . .
O1 O -0.075(8) -0.528(11) 0.735(6) 0.27(10) Uiso 0.50 1 d P . 3
O2 O -0.134(11) -0.571(10) 0.709(6) 0.31(11) Uiso 0.50 1 d P . 3
O3 O -0.261(6) -0.535(6) 0.693(4) 0.17(5) Uiso 0.50 1 d P I 3
O4 O -0.295(6) -0.605(6) 0.691(4) 0.17(6) Uiso 0.50 1 d P I 3
O5 O 0.0000 0.0000 0.642(8) 0.44(15) Uiso 1 3 d S J 3
O6 O 0.292(7) -0.409(6) 0.493(4) 0.16(5) Uiso 0.50 1 d P . 3
O7 O 0.3333 -0.3333 0.516(3) 0.15(4) Uiso 1 3 d S . 3

loop_
_atom_site_aniso_label
_atom_site_aniso_U_11
_atom_site_aniso_U_22
_atom_site_aniso_U_33
_atom_site_aniso_U_23
_atom_site_aniso_U_13
_atom_site_aniso_U_12
Re1 0.071(2) 0.059(2) 0.077(2) 0.0022(18) -0.0078(19) 0.026(2)
Re2 0.086(3) 0.087(3) 0.076(2) -0.009(2) -0.011(2) 0.034(2)
Re3 0.069(3) 0.080(3) 0.100(3) -0.001(2) -0.011(2) 0.029(2)
Re4 0.082(3) 0.066(3) 0.101(3) -0.004(2) 0.002(2) 0.018(2)
Re5 0.082(3) 0.068(3) 0.097(3) 0.005(2) -0.011(2) 0.032(2)
Re6 0.090(3) 0.087(3) 0.075(2) -0.009(2) -0.002(2) 0.033(2)
Se1 0.107(8) 0.102(8) 0.109(8) 0.031(6) 0.017(6) 0.030(6)
Se2 0.111(8) 0.082(7) 0.136(9) -0.015(6) -0.006(7) 0.038(6)
Se3 0.091(7) 0.076(7) 0.134(8) -0.009(6) -0.005(6) 0.040(6)
Se4 0.085(7) 0.091(7) 0.118(8) -0.021(6) -0.034(6) 0.032(6)
Se5 0.095(7) 0.090(7) 0.087(6) -0.002(5) -0.019(5) 0.035(6)
Se6 0.087(7) 0.100(8) 0.131(8) -0.005(6) 0.008(6) 0.037(6)
Se7 0.094(7) 0.085(7) 0.102(7) -0.008(5) -0.007(5) 0.053(6)
Se8 0.075(6) 0.118(8) 0.095(7) 0.030(6) 0.001(5) 0.041(6)
P2 0.12(2) 0.14(3) 0.094(19) -0.033(18) -0.011(18) 0.04(2)
P3 0.11(2) 0.25(4) 0.16(3) 0.01(3) 0.00(2) 0.12(3)
P4 0.15(3) 0.10(2) 0.16(3) -0.01(2) 0.03(2) 0.00(2)
P5 0.12(2) 0.17(3) 0.18(3) 0.08(3) 0.01(2) 0.06(2)
P6 0.18(3) 0.17(3) 0.10(2) -0.03(2) 0.03(2) 0.07(3)
Sb1 0.154(7) 0.201(9) 0.108(6) -0.029(6) -0.020(5) 0.092(7)
Sb2 0.143(14) 0.143(14) 0.15(3) 0.000 0.000 0.071(7)
Sb3 0.42(5) 0.42(5) 0.29(4) 0.29(4) 0.29(4) 0.32(5)
Sb4 0.25(4) 0.30(4) 0.18(2) -0.02(3) -0.01(2) 0.22(3)
Sb5 0.29(5) 0.29(5) 1.105 0.19(7) 0.19(7) 0.22(5)
F11 0.63(14) 0.34(4) 0.29(9) -0.12(6) -0.11(7) 0.39(8)
F12 0.24(8) 0.20(3) 0.39(10) -0.06(5) -0.01(5) 0.11(5)
F13 0.15(4) 0.62(11) 0.16(4) -0.17(6) 0.01(3) 0.08(7)
F14 0.22(5) 0.34(8) 0.23(5) -0.02(6) -0.06(3) 0.20(6)
F15 0.53(9) 0.71(14) 0.22(6) -0.21(8) -0.21(5) 0.52(11)
F16 0.35(7) 0.32(7) 0.14(4) -0.07(5) 0.09(4) 0.05(7)
N1 0.03(2) 0.08(2) 0.04(3) 0.03(3) -0.02(2) -0.01(2)
C2 0.03(2) 0.07(2) 0.09(4) 0.02(3) -0.04(3) -0.008(17)
C3 0.02(2) 0.06(2) 0.07(4) 0.00(3) -0.01(3) 0.001(17)
C4 0.08(2) 0.07(2) 0.06(4) 0.03(3) -0.04(3) 0.019(18)
C5 0.08(3) 0.08(2) 0.09(4) 0.01(3) 0.02(3) 0.04(2)
C6 0.08(2) 0.10(3) 0.11(5) 0.01(4) -0.05(4) 0.03(2)
C7 0.08(3) 0.06(2) 0.07(4) 0.00(3) 0.01(4) 0.03(2)
N8 0.10(4) 0.07(2) 0.05(3) -0.04(3) 0.00(3) 0.04(2)

loop_
_atom_type_symbol
_atom_type_description
_atom_type_scat_dispersion_real
_atom_type_scat_dispersion_imag
_atom_type_scat_source
C C 0.0033 0.0016 'International Tables Vol C Tables 4.2.6.8 and 6.1.1.4'
H H 0.0000 0.0000 'International Tables Vol C Tables 4.2.6.8 and 6.1.1.4'
N N 0.0061 0.0033 'International Tables Vol C Tables 4.2.6.8 and 6.1.1.4'
F F 0.0171 0.0103 'International Tables Vol C Tables 4.2.6.8 and 6.1.1.4'
P P 0.1023 0.0942 'International Tables Vol C Tables 4.2.6.8 and 6.1.1.4'
Se Se -0.0929 2.2259 'International Tables Vol C Tables 4.2.6.8 and 6.1.1.4'
Sb Sb -0.5866 1.5461 'International Tables Vol C Tables 4.2.6.8 and 6.1.1.4'
Re Re -1.0185 7.2310 'International Tables Vol C Tables 4.2.6.8 and 6.1.1.4'
O O 0.0106 0.0060 'International Tables Vol C Tables 4.2.6.8 and 6.1.1.4'

loop_
_geom_angle_atom_site_label_1
_geom_angle_atom_site_label_2
_geom_angle_atom_site_label_3
_geom_angle
_geom_angle_site_symmetry_1
_geom_angle_site_symmetry_3
N1 Re1 Se8 91.7(10) . .
N1 Re1 Se5 91.2(10) . .
Se8 Re1 Se5 177.0(3) . .
N1 Re1 Se3 91.5(13) . .
Se8 Re1 Se3 90.5(3) . .
Se5 Re1 Se3 89.8(3) . .
N1 Re1 Se7 92.3(13) . .
Se8 Re1 Se7 90.1(3) . .
Se5 Re1 Se7 89.3(3) . .
Se3 Re1 Se7 176.1(3) . .
N1 Re1 Re2 135.7(10) . .
Se8 Re1 Re2 59.2(2) . .
Se5 Re1 Re2 118.2(2) . .
Se3 Re1 Re2 118.9(3) . .
Se7 Re1 Re2 58.5(2) . .
N1 Re1 Re6 133.9(10) . .
Se8 Re1 Re6 119.1(3) . .
Se5 Re1 Re6 58.8(2) . .
Se3 Re1 Re6 57.6(2) . .
Se7 Re1 Re6 118.8(2) . .
Re2 Re1 Re6 90.43(15) . .
N1 Re1 Re5 134.9(12) . .
Se8 Re1 Re5 119.0(3) . .
Se5 Re1 Re5 58.3(2) . .
Se3 Re1 Re5 118.1(3) . .
Se7 Re1 Re5 58.3(2) . .
Re2 Re1 Re5 59.87(13) . .
Re6 Re1 Re5 60.52(13) . .
N1 Re1 Re3 134.5(12) . .
Se8 Re1 Re3 59.0(2) . .
Se5 Re1 Re3 118.9(3) . .
Se3 Re1 Re3 58.2(2) . .
Se7 Re1 Re3 119.2(2) . .
Re2 Re1 Re3 60.71(13) . .
Re6 Re1 Re3 60.11(13) . .
Re5 Re1 Re3 90.62(15) . .
P2 Re2 Se2 91.6(8) . .
P2 Re2 Se7 89.0(7) . .
Se2 Re2 Se7 90.3(3) . .
P2 Re2 Se4 94.5(7) . .
Se2 Re2 Se4 90.2(3) . .
Se7 Re2 Se4 176.4(3) . .
P2 Re2 Se8 91.9(8) . .
Se2 Re2 Se8 176.4(4) . .
Se7 Re2 Se8 89.7(3) . .
Se4 Re2 Se8 89.6(3) . .
P2 Re2 Re1 133.0(7) . .
Se2 Re2 Re1 119.1(3) . .
Se7 Re2 Re1 58.8(2) . .
Se4 Re2 Re1 117.9(3) . .
Se8 Re2 Re1 58.0(2) . .
P2 Re2 Re5 132.9(8) . .
Se2 Re2 Re5 58.8(3) . .
Se7 Re2 Re5 58.6(2) . .
Se4 Re2 Re5 118.9(3) . .
Se8 Re2 Re5 118.3(2) . .
Re1 Re2 Re5 60.30(12) . .
P2 Re2 Re4 136.8(7) . .
Se2 Re2 Re4 58.9(3) . .
Se7 Re2 Re4 119.2(3) . .
Se4 Re2 Re4 58.3(3) . .
Se8 Re2 Re4 118.1(3) . .
Re1 Re2 Re4 90.13(14) . .
Re5 Re2 Re4 60.61(14) . .
P2 Re2 Re3 136.6(8) . .
Se2 Re2 Re3 118.7(3) . .
Se7 Re2 Re3 118.8(2) . .
Se4 Re2 Re3 58.0(2) . .
Se8 Re2 Re3 58.4(2) . .
Re1 Re2 Re3 59.95(13) . .
Re5 Re2 Re3 90.43(15) . .
Re4 Re2 Re3 59.78(13) . .
P3 Re3 Se3 91.6(9) . .
P3 Re3 Se4 93.1(9) . .
Se3 Re3 Se4 175.3(3) . .
P3 Re3 Se6 92.0(8) . .
Se3 Re3 Se6 88.6(3) . .
Se4 Re3 Se6 91.3(3) . .
P3 Re3 Se8 92.4(8) . .
Se3 Re3 Se8 90.1(3) . .
Se4 Re3 Se8 89.7(3) . .
Se6 Re3 Se8 175.4(3) . .
P3 Re3 Re6 134.5(7) . .
Se3 Re3 Re6 57.6(2) . .
Se4 Re3 Re6 118.6(3) . .
Se6 Re3 Re6 58.1(3) . .
Se8 Re3 Re6 117.5(2) . .
P3 Re3 Re1 134.6(8) . .
Se3 Re3 Re1 58.6(2) . .
Se4 Re3 Re1 117.6(3) . .
Se6 Re3 Re1 117.8(3) . .
Se8 Re3 Re1 57.8(2) . .
Re6 Re3 Re1 59.72(13) . .
P3 Re3 Re4 135.5(8) . .
Se3 Re3 Re4 117.8(3) . .
Se4 Re3 Re4 58.4(2) . .
Se6 Re3 Re4 58.8(3) . .
Se8 Re3 Re4 118.2(3) . .
Re6 Re3 Re4 60.18(13) . .
Re1 Re3 Re4 89.84(15) . .
P3 Re3 Re2 136.1(7) . .
Se3 Re3 Re2 117.9(3) . .
Se4 Re3 Re2 58.2(2) . .
Se6 Re3 Re2 118.6(3) . .
Se8 Re3 Re2 58.3(2) . .
Re6 Re3 Re2 89.41(15) . .
Re1 Re3 Re2 59.33(13) . .
Re4 Re3 Re2 59.90(14) . .
P4 Re4 Se1 93.9(9) . .
P4 Re4 Se4 91.0(8) . .
Se1 Re4 Se4 175.0(3) . .
P4 Re4 Se2 92.7(9) . .
Se1 Re4 Se2 89.6(4) . .
Se4 Re4 Se2 89.3(3) . .
P4 Re4 Se6 92.6(9) . .
Se1 Re4 Se6 89.9(4) . .
Se4 Re4 Se6 90.7(3) . .
Se2 Re4 Se6 174.8(3) . .
P4 Re4 Re3 133.8(9) . .
Se1 Re4 Re3 118.3(3) . .
Se4 Re4 Re3 58.2(2) . .
Se2 Re4 Re3 117.8(3) . .
Se6 Re4 Re3 58.1(2) . .
P4 Re4 Re2 134.2(8) . .
Se1 Re4 Re2 117.2(3) . .
Se4 Re4 Re2 58.3(2) . .
Se2 Re4 Re2 57.5(3) . .
Se6 Re4 Re2 118.3(3) . .
Re3 Re4 Re2 60.32(14) . .
P4 Re4 Re6 136.4(8) . .
Se1 Re4 Re6 58.5(3) . .
Se4 Re4 Re6 117.9(3) . .
Se2 Re4 Re6 117.8(3) . .
Se6 Re4 Re6 57.8(2) . .
Re3 Re4 Re6 59.78(13) . .
Re2 Re4 Re6 89.42(15) . .
P4 Re4 Re5 136.2(9) . .
Se1 Re4 Re5 58.0(2) . .
Se4 Re4 Re5 117.5(3) . .
Se2 Re4 Re5 57.9(2) . .
Se6 Re4 Re5 117.7(3) . .
Re3 Re4 Re5 89.95(15) . .
Re2 Re4 Re5 59.24(13) . .
Re6 Re4 Re5 59.94(14) . .
P5 Re5 Se5 94.0(9) . .
P5 Re5 Se1 92.9(7) . .
Se5 Re5 Se1 90.3(3) . .
P5 Re5 Se2 90.3(9) . .
Se5 Re5 Se2 175.7(4) . .
Se1 Re5 Se2 90.0(4) . .
P5 Re5 Se7 91.1(7) . .
Se5 Re5 Se7 89.6(3) . .
Se1 Re5 Se7 176.0(3) . .
Se2 Re5 Se7 89.8(3) . .
P5 Re5 Re2 133.0(9) . .
Se5 Re5 Re2 118.2(3) . .
Se1 Re5 Re2 118.2(3) . .
Se2 Re5 Re2 58.0(3) . .
Se7 Re5 Re2 58.5(2) . .
P5 Re5 Re1 136.2(7) . .
Se5 Re5 Re1 58.4(2) . .
Se1 Re5 Re1 118.1(3) . .
Se2 Re5 Re1 117.8(3) . .
Se7 Re5 Re1 58.7(2) . .
Re2 Re5 Re1 59.83(13) . .
P5 Re5 Re6 137.1(9) . .
Se5 Re5 Re6 58.5(2) . .
Se1 Re5 Re6 58.5(3) . .
Se2 Re5 Re6 118.3(3) . .
Se7 Re5 Re6 118.2(2) . .
Re2 Re5 Re6 89.87(15) . .
Re1 Re5 Re6 59.60(13) . .
P5 Re5 Re4 134.2(7) . .
Se5 Re5 Re4 118.3(3) . .
Se1 Re5 Re4 58.0(3) . .
Se2 Re5 Re4 58.5(3) . .
Se7 Re5 Re4 118.7(2) . .
Re2 Re5 Re4 60.15(13) . .
Re1 Re5 Re4 89.59(15) . .
Re6 Re5 Re4 59.81(13) . .
Se3 Re6 Se6 89.5(3) . .
Se3 Re6 Se5 90.4(3) . .
Se6 Re6 Se5 176.3(3) . .
Se3 Re6 Se1 176.0(4) . .
Se6 Re6 Se1 90.3(3) . .
Se5 Re6 Se1 89.6(3) . .
Se3 Re6 P6 90.9(8) . .
Se6 Re6 P6 94.4(8) . .
Se5 Re6 P6 89.3(8) . .
Se1 Re6 P6 93.1(8) . .
Se3 Re6 Re1 59.1(2) . .
Se6 Re6 Re1 118.7(3) . .
Se5 Re6 Re1 58.3(2) . .
Se1 Re6 Re1 117.8(3) . .
P6 Re6 Re1 132.6(8) . .
Se3 Re6 Re3 58.7(2) . .
Se6 Re6 Re3 58.5(3) . .
Se5 Re6 Re3 118.5(3) . .
Se1 Re6 Re3 118.0(3) . .
P6 Re6 Re3 136.4(8) . .
Re1 Re6 Re3 60.17(13) . .
Se3 Re6 Re4 118.7(3) . .
Se6 Re6 Re4 58.9(3) . .
Se5 Re6 Re4 118.2(3) . .
Se1 Re6 Re4 58.0(3) . .
P6 Re6 Re4 137.4(8) . .
Re1 Re6 Re4 90.01(14) . .
Re3 Re6 Re4 60.04(13) . .
Se3 Re6 Re5 118.9(3) . .
Se6 Re6 Re5 119.1(3) . .
Se5 Re6 Re5 57.9(2) . .
Se1 Re6 Re5 57.9(3) . .
P6 Re6 Re5 133.2(8) . .
Re1 Re6 Re5 59.88(13) . .
Re3 Re6 Re5 90.29(15) . .
Re4 Re6 Re5 60.25(13) . .
Re5 Se1 Re4 64.0(3) . .
Re5 Se1 Re6 63.6(2) . .
Re4 Se1 Re6 63.4(3) . .
Re2 Se2 Re5 63.2(2) . .
Re2 Se2 Re4 63.6(3) . .
Re5 Se2 Re4 63.6(3) . .
Re6 Se3 Re3 63.8(2) . .
Re6 Se3 Re1 63.3(2) . .
Re3 Se3 Re1 63.3(2) . .
Re3 Se4 Re2 63.8(2) . .
Re3 Se4 Re4 63.4(2) . .
Re2 Se4 Re4 63.4(2) . .
Re5 Se5 Re1 63.3(2) . .
Re5 Se5 Re6 63.6(2) . .
Re1 Se5 Re6 62.9(2) . .
Re6 Se6 Re3 63.4(2) . .
Re6 Se6 Re4 63.4(3) . .
Re3 Se6 Re4 63.1(3) . .
Re2 Se7 Re5 62.9(2) . .
Re2 Se7 Re1 62.7(2) . .
Re5 Se7 Re1 63.0(2) . .
Re1 Se8 Re2 62.8(2) . .
Re1 Se8 Re3 63.2(2) . .
Re2 Se8 Re3 63.3(2) . .
C23 P2 C21 98.6(14) . .
C23 P2 C25 98.1(14) . .
C21 P2 C25 98.2(14) . .
C23 P2 Re2 124(3) . .
C21 P2 Re2 113(3) . .
C25 P2 Re2 120(3) . .
C33 P3 C35 98.4(14) . .
C33 P3 C31 97.5(14) . .
C35 P3 C31 97.4(14) . .
C33 P3 Re3 119(3) . .
C35 P3 Re3 123(3) . .
C31 P3 Re3 116(3) . .
C43A P4 C41B 57(5) . .
C43A P4 C45A 97.0(15) . .
C41B P4 C45A 40(5) . .
C43A P4 C45B 54(4) . .
C41B P4 C45B 97.0(14) . .
C45A P4 C45B 130(7) . .
C43A P4 C43B 132(6) . .
C41B P4 C43B 96.7(14) . .
C45A P4 C43B 72(6) . .
C45B P4 C43B 96.6(14) . .
C43A P4 Re4 112(5) . .
C41B P4 Re4 129(4) . .
C45A P4 Re4 113(7) . .
C45B P4 Re4 116(4) . .
C43B P4 Re4 116(4) . .
C51 P5 C55 97.7(14) . .
C51 P5 C53 97.1(14) . .
C55 P5 C53 97.0(14) . .
C51 P5 Re5 123(5) . .
C55 P5 Re5 121(4) . .
C53 P5 Re5 116(3) . .
C65 P6 C61 98.2(14) . .
C65 P6 C63 98.2(14) . .
C61 P6 C63 97.9(14) . .
C65 P6 Re6 117(3) . .
C61 P6 Re6 118(3) . .
C63 P6 Re6 123(3) . .
F12 Sb1 F13 93(3) . .
F12 Sb1 F15 93(2) . .
F13 Sb1 F15 91(2) . .
F12 Sb1 F16 87(3) . .
F13 Sb1 F16 179(3) . .
F15 Sb1 F16 89(2) . .
F12 Sb1 F11 176(3) . .
F13 Sb1 F11 89.9(17) . .
F15 Sb1 F11 90.5(18) . .
F16 Sb1 F11 90(2) . .
F12 Sb1 F14 89(3) . .
F13 Sb1 F14 89(2) . .
F15 Sb1 F14 178(3) . .
F16 Sb1 F14 90(3) . .
F11 Sb1 F14 88(2) . .
Sb2 Sb2 F21 79(5) 7_556 .
Sb2 Sb2 F21 79(5) 7_556 3
F21 Sb2 F21 117(3) . 3
Sb2 Sb2 F21 79(5) 7_556 2
F21 Sb2 F21 117(3) . 2
F21 Sb2 F21 117(3) 3 2
Sb2 Sb2 F21 56(4) 7_556 8_556
F21 Sb2 F21 59(3) . 8_556
F21 Sb2 F21 59(3) 3 8_556
F21 Sb2 F21 135(4) 2 8_556
Sb2 Sb2 F21 56(4) 7_556 7_556
F21 Sb2 F21 135(4) . 7_556
F21 Sb2 F21 59(3) 3 7_556
F21 Sb2 F21 59(3) 2 7_556
F21 Sb2 F21 92(5) 8_556 7_556
Sb2 Sb2 F21 56(4) 7_556 9_556
F21 Sb2 F21 59(3) . 9_556
F21 Sb2 F21 135(4) 3 9_556
F21 Sb2 F21 59(3) 2 9_556
F21 Sb2 F21 92(5) 8_556 9_556
F21 Sb2 F21 92(5) 7_556 9_556
Sb2 Sb2 F22 124(4) 7_556 .
F21 Sb2 F22 45(4) . .
F21 Sb2 F22 117(7) 3 .
F21 Sb2 F22 124(7) 2 .
F21 Sb2 F22 86(6) 8_556 .
F21 Sb2 F22 177(6) 7_556 .
F21 Sb2 F22 91(6) 9_556 .
Sb2 Sb2 F22 124(4) 7_556 3
F21 Sb2 F22 124(7) . 3
F21 Sb2 F22 45(4) 3 3
F21 Sb2 F22 117(7) 2 3
F21 Sb2 F22 91(6) 8_556 3
F21 Sb2 F22 86(6) 7_556 3
F21 Sb2 F22 177(6) 9_556 3
F22 Sb2 F22 92(5) . 3
Sb2 Sb2 F22 124(4) 7_556 2
F21 Sb2 F22 117(7) . 2
F21 Sb2 F22 124(7) 3 2
F21 Sb2 F22 45(4) 2 2
F21 Sb2 F22 177(6) 8_556 2
F21 Sb2 F22 91(6) 7_556 2
F21 Sb2 F22 86(6) 9_556 2
F22 Sb2 F22 92(5) . 2
F22 Sb2 F22 92(5) 3 2
F34 Sb3 F34 180(3) 4_556 .
F34 Sb3 F33 89(10) 4_556 .
F34 Sb3 F33 91(10) . .
F34 Sb3 F33 91(10) 4_556 4_556
F34 Sb3 F33 89(10) . 4_556
F33 Sb3 F33 180(3) . 4_556
F34 Sb3 F32 90.1(14) 4_556 .
F34 Sb3 F32 90.1(14) . .
F33 Sb3 F32 89.9(14) . .
F33 Sb3 F32 89.9(14) 4_556 .
F34 Sb3 F31 89.9(14) 4_556 .
F34 Sb3 F31 89.9(14) . .
F33 Sb3 F31 90.1(14) . .
F33 Sb3 F31 90.1(14) 4_556 .
F32 Sb3 F31 180.000(2) . .
F42 Sb4 F44 87.6(19) . .
F42 Sb4 F43 87.0(19) . .
F44 Sb4 F43 86.5(15) . .
F42 Sb4 F46 99(3) . .
F44 Sb4 F46 170(3) . .
F43 Sb4 F46 86.8(19) . .
F42 Sb4 O6 104(6) . 2_545
F44 Sb4 O6 44(5) . 2_545
F43 Sb4 O6 48(5) . 2_545
F46 Sb4 O6 127(5) . 2_545
F42 Sb4 F45 99(3) . .
F44 Sb4 F45 86(2) . .
F43 Sb4 F45 170(3) . .
F46 Sb4 F45 99(3) . .
O6 Sb4 F45 122(6) 2_545 .
F42 Sb4 F41 171(3) . .
F44 Sb4 F41 86.2(15) . .
F43 Sb4 F41 86.3(15) . .
F46 Sb4 F41 86.4(19) . .
O6 Sb4 F41 67(6) 2_545 .
F45 Sb4 F41 86(2) . .
F52 Sb5 F52 64(9) . 4_556
F52 Sb5 F51 85.1(19) . .
F52 Sb5 F51 104(8) 4_556 .
F52 Sb5 F51 104(8) . 4_556
F52 Sb5 F51 85.1(19) 4_556 4_556
F51 Sb5 F51 169(9) . 4_556
F52 Sb5 F53 85.2(19) . .
F52 Sb5 F53 146(9) 4_556 .
F51 Sb5 F53 85.4(19) . .
F51 Sb5 F53 90(4) 4_556 .
F52 Sb5 F53 146(9) . 4_556
F52 Sb5 F53 85.2(19) 4_556 4_556
F51 Sb5 F53 90(4) . 4_556
F51 Sb5 F53 85.4(19) 4_556 4_556
F53 Sb5 F53 128(9) . 4_556
F22 F21 Sb2 79(6) . .
F22 F21 F21 112(10) . 8_556
Sb2 F21 F21 68.8(14) . 8_556
F22 F21 F21 120(10) . 9_556
Sb2 F21 F21 68.8(15) . 9_556
F21 F21 F21 102(9) 8_556 9_556
F22 F21 Sb2 124(8) . 7_556
Sb2 F21 Sb2 45(4) . 7_556
F21 F21 Sb2 52(4) 8_556 7_556
F21 F21 Sb2 52(4) 9_556 7_556
F21 F22 Sb2 56(5) . .
O7 F41 Sb4 109(5) . .
O6 F43 Sb4 66(6) 2_545 .
O6 F44 Sb4 68(6) 2_545 .
C2 N1 C6 120.00(5) . .
C2 N1 Re1 120(2) . .
C6 N1 Re1 120(2) . .
C3 C2 N1 120.0 . .
C3 C2 H2A 120.0 . .
N1 C2 H2A 120.0 . .
C4 C3 C2 120.0 . .
C4 C3 H3A 120.0 . .
C2 C3 H3A 120.0 . .
C3 C4 C5 120.0 . .
C3 C4 C7 123(5) . .
C5 C4 C7 117(5) . .
C4 C5 C6 120.0 . .
C4 C5 H5A 120.0 . .
C6 C5 H5A 120.0 . .
C5 C6 N1 120.0 . .
C5 C6 H6A 120.0 . .
N1 C6 H6A 120.0 . .
N8 C7 N8 122(9) 2_655 .
N8 C7 C4 116(8) 2_655 .
N8 C7 C4 122(9) . .
C7 N8 C7 118(9) 3_665 .
C22 C21 P2 116(3) . .
C22 C21 H21A 108.2 . .
P2 C21 H21A 108.2 . .
C22 C21 H21B 108.2 . .
P2 C21 H21B 108.2 . .
H21A C21 H21B 107.3 . .
C24 C23 P2 115(3) . .
C24 C23 H23A 108.5 . .
P2 C23 H23A 108.5 . .
C24 C23 H23B 108.5 . .
P2 C23 H23B 108.5 . .
H23A C23 H23B 107.5 . .
C26 C25 P2 114(3) . .
C26 C25 H25A 108.8 . .
P2 C25 H25A 108.8 . .
C26 C25 H25B 108.8 . .
P2 C25 H25B 108.8 . .
H25A C25 H25B 107.7 . .
C32B C31 C32A 118(10) . .
C32B C31 P3 114(3) . .
C32A C31 P3 113(3) . .
C32B C31 H31A 91.4 . .
C32A C31 H31A 109.0 . .
P3 C31 H31A 109.0 . .
C32B C31 H31B 16.4 . .
C32A C31 H31B 109.0 . .
P3 C31 H31B 109.0 . .
H31A C31 H31B 107.8 . .
C34B C33 C34A 119(10) . .
C34B C33 P3 113(3) . .
C34A C33 P3 113(3) . .
C34B C33 H33A 91.5 . .
C34A C33 H33A 109.0 . .
P3 C33 H33A 109.0 . .
C34B C33 H33B 16.5 . .
C34A C33 H33B 109.0 . .
P3 C33 H33B 109.0 . .
H33A C33 H33B 107.8 . .
C36 C35 P3 112(3) . .
C36 C35 H35A 109.3 . .
P3 C35 H35A 109.3 . .
C36 C35 H35B 109.3 . .
P3 C35 H35B 109.3 . .
H35A C35 H35B 108.0 . .
C44A C43A P4 113(3) . .
C44A C43A H43A 108.9 . .
P4 C43A H43A 108.9 . .
C44A C43A H43B 108.9 . .
P4 C43A H43B 108.9 . .
H43A C43A H43B 107.7 . .
C46A C45A P4 113(3) . .
C46A C45A H45A 109.0 . .
P4 C45A H45A 109.0 . .
C46A C45A H45B 109.0 . .
P4 C45A H45B 109.0 . .
H45A C45A H45B 107.8 . .
C42B C41B P4 114(3) . .
C42B C41B H41C 108.8 . .
P4 C41B H41C 108.8 . .
C42B C41B H41D 108.7 . .
P4 C41B H41D 108.8 . .
H41C C41B H41D 107.6 . .
C44B C43B P4 113(3) . .
C44B C43B H43D 109.0 . .
P4 C43B H43D 109.0 . .
C44B C43B H43E 109.0 . .
P4 C43B H43E 109.0 . .
H43D C43B H43E 107.8 . .
C46B C45B P4 113(3) . .
C46B C45B H45C 109.1 . .
P4 C45B H45C 109.1 . .
C46B C45B H45D 109.1 . .
P4 C45B H45D 109.1 . .
H45C C45B H45D 107.8 . .
C52 C51 P5 111(3) . .
C52 C51 H51A 109.4 . .
P5 C51 H51A 109.4 . .
C52 C51 H51B 109.4 . .
P5 C51 H51B 109.4 . .
H51A C51 H51B 108.0 . .
C54 C53 P5 112(3) . .
C54 C53 H53A 109.2 . .
P5 C53 H53A 109.2 . .
C54 C53 H53B 109.2 . .
P5 C53 H53B 109.2 . .
H53A C53 H53B 107.9 . .
C56B C55 C56A 111(10) . .
C56B C55 P5 113(3) . .
C56A C55 P5 113(3) . .
C56B C55 H55A 100.0 . .
C56A C55 H55A 108.9 . .
P5 C55 H55A 108.9 . .
C56B C55 H55B 7.8 . .
C56A C55 H55B 108.9 . .
P5 C55 H55B 108.9 . .
H55A C55 H55B 107.7 . .
C62A C61 C62B 98(10) . .
C62A C61 P6 114(3) . .
C62B C61 P6 113(3) . .
C62A C61 H61A 108.8 . .
C62B C61 H61A 10.7 . .
P6 C61 H61A 108.8 . .
C62A C61 H61B 108.8 . .
C62B C61 H61B 113.5 . .
P6 C61 H61B 108.8 . .
H61A C61 H61B 107.7 . .
C64 C63 P6 114(3) . .
C64 C63 H63A 108.9 . .
P6 C63 H63A 108.9 . .
C64 C63 H63B 108.9 . .
P6 C63 H63B 108.9 . .
H63A C63 H63B 107.7 . .
C66 C65 P6 116(3) . .
C66 C65 H65A 108.3 . .
P6 C65 H65A 108.3 . .
C66 C65 H65B 108.3 . .
P6 C65 H65B 108.3 . .
H65A C65 H65B 107.4 . .
C21 C22 H22A 109.5 . .
C21 C22 H22B 109.5 . .
H22A C22 H22B 109.5 . .
C21 C22 H22C 109.5 . .
H22A C22 H22C 109.5 . .
H22B C22 H22C 109.5 . .
C23 C24 H24A 109.5 . .
C23 C24 H24B 109.5 . .
H24A C24 H24B 109.5 . .
C23 C24 H24C 109.5 . .
H24A C24 H24C 109.5 . .
H24B C24 H24C 109.5 . .
C25 C26 H26A 109.5 . .
C25 C26 H26B 109.5 . .
H26A C26 H26B 109.5 . .
C25 C26 H26C 109.5 . .
H26A C26 H26C 109.5 . .
H26B C26 H26C 109.5 . .
C31 C32A H32A 109.5 . .
C31 C32A H32B 109.5 . .
H32A C32A H32B 109.5 . .
C31 C32A H32C 109.5 . .
H32A C32A H32C 109.5 . .
H32B C32A H32C 109.5 . .
C33 C34A H34A 109.5 . .
C33 C34A H34B 109.5 . .
H34A C34A H34B 109.5 . .
C33 C34A H34C 109.5 . .
H34A C34A H34C 109.5 . .
H34B C34A H34C 109.5 . .
C31 C32B H32D 109.5 . .
C31 C32B H32E 109.5 . .
H32D C32B H32E 109.5 . .
C31 C32B H32F 109.5 . .
H32D C32B H32F 109.5 . .
H32E C32B H32F 109.5 . .
C33 C34B H34D 109.5 . .
C33 C34B H34E 109.5 . .
H34D C34B H34E 109.5 . .
C33 C34B H34F 109.5 . .
H34D C34B H34F 109.5 . .
H34E C34B H34F 109.5 . .
C35 C36 H36A 109.5 . .
C35 C36 H36B 109.5 . .
H36A C36 H36B 109.5 . .
C35 C36 H36C 109.5 . .
H36A C36 H36C 109.5 . .
H36B C36 H36C 109.5 . .
C43A C44A H44A 109.5 . .
C43A C44A H44B 109.5 . .
H44A C44A H44B 109.5 . .
C43A C44A H44C 109.5 . .
H44A C44A H44C 109.5 . .
H44B C44A H44C 109.5 . .
C45A C46A H46A 109.5 . .
C45A C46A H46B 109.5 . .
H46A C46A H46B 109.5 . .
C45A C46A H46C 109.5 . .
H46A C46A H46C 109.5 . .
H46B C46A H46C 109.5 . .
C41B C42B H42D 109.5 . .
C41B C42B H42E 109.5 . .
H42D C42B H42E 109.5 . .
C41B C42B H42F 109.5 . .
H42D C42B H42F 109.5 . .
H42E C42B H42F 109.5 . .
C43B C44B H44D 109.5 . .
C43B C44B H44E 109.5 . .
H44D C44B H44E 109.5 . .
C43B C44B H44F 109.5 . .
H44D C44B H44F 109.5 . .
H44E C44B H44F 109.5 . .
C45B C46B H46D 109.5 . .
C45B C46B H46E 109.5 . .
H46D C46B H46E 109.5 . .
C45B C46B H46F 109.5 . .
H46D C46B H46F 109.5 . .
H46E C46B H46F 109.5 . .
C51 C52 H52A 109.5 . .
C51 C52 H52B 109.5 . .
H52A C52 H52B 109.5 . .
C51 C52 H52C 109.5 . .
H52A C52 H52C 109.5 . .
H52B C52 H52C 109.5 . .
C53 C54 H54A 109.5 . .
C53 C54 H54B 109.5 . .
H54A C54 H54B 109.5 . .
C53 C54 H54C 109.5 . .
H54A C54 H54C 109.5 . .
H54B C54 H54C 109.5 . .
C55 C56A H56A 109.5 . .
C55 C56A H56B 109.5 . .
H56A C56A H56B 109.5 . .
C55 C56A H56C 109.5 . .
H56A C56A H56C 109.5 . .
H56B C56A H56C 109.5 . .
C55 C56B H56D 109.5 . .
C55 C56B H56E 109.5 . .
H56D C56B H56E 109.5 . .
C55 C56B H56F 109.5 . .
H56D C56B H56F 109.5 . .
H56E C56B H56F 109.5 . .
C61 C62A H62A 109.5 . .
C61 C62A H62B 109.5 . .
H62A C62A H62B 109.5 . .
C61 C62A H62C 109.5 . .
H62A C62A H62C 109.5 . .
H62B C62A H62C 109.5 . .
C61 C62B H62D 109.5 . .
C61 C62B H62E 109.4 . .
H62D C62B H62E 109.5 . .
C61 C62B H62F 109.5 . .
H62D C62B H62F 109.5 . .
H62E C62B H62F 109.5 . .
C63 C64 H64A 109.5 . .
C63 C64 H64B 109.5 . .
H64A C64 H64B 109.5 . .
C63 C64 H64C 109.5 . .
H64A C64 H64C 109.5 . .
H64B C64 H64C 109.5 . .
C65 C66 H66A 109.5 . .
C65 C66 H66B 109.5 . .
H66A C66 H66B 109.5 . .
C65 C66 H66C 109.5 . .
H66A C66 H66C 109.5 . .
H66B C66 H66C 109.5 . .
O1 O1 O2 117(10) 6_546 .
F44 O6 F43 122(10) 3_655 3_655
F44 O6 Sb4 68(6) 3_655 3_655
F43 O6 Sb4 66(6) 3_655 3_655
F41 O7 F41 82(6) 2_545 .
F41 O7 F41 82(6) 2_545 3_655
F41 O7 F41 82(6) . 3_655

loop_
_geom_bond_atom_site_label_1
_geom_bond_atom_site_label_2
_geom_bond_distance
_geom_bond_site_symmetry_2
Re1 N1 2.17(3) .
Re1 Se8 2.485(9) .
Re1 Se5 2.494(9) .
Re1 Se3 2.504(10) .
Re1 Se7 2.508(9) .
Re1 Re2 2.605(5) .
Re1 Re6 2.609(5) .
Re1 Re5 2.617(5) .
Re1 Re3 2.621(5) .
Re2 P2 2.45(2) .
Re2 Se2 2.476(10) .
Re2 Se7 2.498(9) .
Re2 Se4 2.503(10) .
Re2 Se8 2.515(10) .
Re2 Re5 2.606(5) .
Re2 Re4 2.630(5) .
Re2 Re3 2.641(5) .
Re3 P3 2.47(3) .
Re3 Se3 2.494(10) .
Re3 Se4 2.496(9) .
Re3 Se6 2.499(10) .
Re3 Se8 2.516(9) .
Re3 Re6 2.620(5) .
Re3 Re4 2.627(5) .
Re4 P4 2.47(3) .
Re4 Se1 2.495(10) .
Re4 Se4 2.503(10) .
Re4 Se2 2.515(11) .
Re4 Se6 2.518(10) .
Re4 Re6 2.630(5) .
Re4 Re5 2.642(5) .
Re5 P5 2.49(3) .
Re5 Se5 2.492(9) .
Re5 Se1 2.493(10) .
Re5 Se2 2.499(10) .
Re5 Se7 2.499(10) .
Re5 Re6 2.634(5) .
Re6 Se3 2.466(10) .
Re6 Se6 2.489(10) .
Re6 Se5 2.507(10) .
Re6 Se1 2.509(10) .
Re6 P6 2.51(2) .
P2 C23 1.80(2) .
P2 C21 1.80(2) .
P2 C25 1.80(2) .
P3 C33 1.80(2) .
P3 C35 1.80(2) .
P3 C31 1.81(2) .
P4 C43A 1.81(2) .
P4 C41B 1.81(2) .
P4 C45A 1.81(2) .
P4 C45B 1.81(2) .
P4 C43B 1.81(2) .
P5 C51 1.80(2) .
P5 C55 1.81(2) .
P5 C53 1.81(2) .
P6 C65 1.79(2) .
P6 C61 1.80(2) .
P6 C63 1.80(2) .
Sb1 F12 1.72(6) .
Sb1 F13 1.73(4) .
Sb1 F15 1.75(4) .
Sb1 F16 1.80(6) .
Sb1 F11 1.805(19) .
Sb1 F14 1.83(5) .
Sb2 Sb2 1.30(5) 7_556
Sb2 F21 1.54(11) .
Sb2 F21 1.54(11) 3
Sb2 F21 1.54(11) 2
Sb2 F21 1.82(10) 8_556
Sb2 F21 1.82(10) 7_556
Sb2 F21 1.82(10) 9_556
Sb2 F22 1.83(2) .
Sb2 F22 1.83(2) 3
Sb2 F22 1.83(2) 2
Sb3 F34 1.806(19) 4_556
Sb3 F34 1.806(19) .
Sb3 F33 1.807(19) .
Sb3 F33 1.807(19) 4_556
Sb3 F32 1.81(2) .
Sb3 F31 1.81(2) .
Sb4 F42 1.82(2) .
Sb4 F44 1.82(2) .
Sb4 F43 1.83(2) .
Sb4 F46 1.83(2) .
Sb4 O6 1.83(14) 2_545
Sb4 F45 1.83(2) .
Sb4 F41 1.83(2) .
Sb5 F52 1.84(2) .
Sb5 F52 1.84(2) 4_556
Sb5 F51 1.84(2) .
Sb5 F51 1.84(2) 4_556
Sb5 F53 1.84(2) .
Sb5 F53 1.84(2) 4_556
F21 F22 1.31(12) .
F21 F21 1.68(14) 8_556
F21 F21 1.68(14) 9_556
F21 Sb2 1.82(10) 7_556
F41 O7 1.47(12) .
F43 O6 1.50(17) 2_545
F44 O6 1.37(16) 2_545
N1 C2 1.3900 .
N1 C6 1.3900 .
C2 C3 1.3900 .
C2 H2A 0.9500 .
C3 C4 1.3900 .
C3 H3A 0.9500 .
C4 C5 1.3900 .
C4 C7 1.47(8) .
C5 C6 1.3900 .
C5 H5A 0.9500 .
C6 H6A 0.9500 .
C7 N8 1.31(8) 2_655
C7 N8 1.34(7) .
N8 C7 1.31(8) 3_665
C21 C22 1.53(2) .
C21 H21A 0.9900 .
C21 H21B 0.9900 .
C23 C24 1.53(2) .
C23 H23A 0.9900 .
C23 H23B 0.9900 .
C25 C26 1.53(2) .
C25 H25A 0.9900 .
C25 H25B 0.9900 .
C31 C32B 1.53(2) .
C31 C32A 1.53(2) .
C31 H31A 0.9900 .
C31 H31B 0.9900 .
C33 C34B 1.53(2) .
C33 C34A 1.54(2) .
C33 H33A 0.9900 .
C33 H33B 0.9900 .
C35 C36 1.54(2) .
C35 H35A 0.9900 .
C35 H35B 0.9900 .
C43A C44A 1.53(2) .
C43A H43A 0.9900 .
C43A H43B 0.9900 .
C45A C46A 1.53(2) .
C45A H45A 0.9900 .
C45A H45B 0.9900 .
C41B C42B 1.53(2) .
C41B H41C 0.9900 .
C41B H41D 0.9900 .
C43B C44B 1.53(2) .
C43B H43D 0.9900 .
C43B H43E 0.9900 .
C45B C46B 1.53(2) .
C45B H45C 0.9900 .
C45B H45D 0.9900 .
C51 C52 1.54(2) .
C51 H51A 0.9900 .
C51 H51B 0.9900 .
C53 C54 1.54(2) .
C53 H53A 0.9900 .
C53 H53B 0.9900 .
C55 C56B 1.53(2) .
C55 C56A 1.53(2) .
C55 H55A 0.9900 .
C55 H55B 0.9900 .
C61 C62A 1.53(2) .
C61 C62B 1.53(2) .
C61 H61A 0.9900 .
C61 H61B 0.9900 .
C63 C64 1.53(2) .
C63 H63A 0.9900 .
C63 H63B 0.9900 .
C65 C66 1.52(2) .
C65 H65A 0.9900 .
C65 H65B 0.9900 .
C22 H22A 0.9800 .
C22 H22B 0.9800 .
C22 H22C 0.9800 .
C24 H24A 0.9800 .
C24 H24B 0.9800 .
C24 H24C 0.9800 .
C26 H26A 0.9800 .
C26 H26B 0.9800 .
C26 H26C 0.9800 .
C32A H32A 0.9800 .
C32A H32B 0.9800 .
C32A H32C 0.9800 .
C34A H34A 0.9800 .
C34A H34B 0.9800 .
C34A H34C 0.9800 .
C32B H32D 0.9800 .
C32B H32E 0.9800 .
C32B H32F 0.9800 .
C34B H34D 0.9800 .
C34B H34E 0.9800 .
C34B H34F 0.9800 .
C36 H36A 0.9800 .
C36 H36B 0.9800 .
C36 H36C 0.9800 .
C44A H44A 0.9800 .
C44A H44B 0.9800 .
C44A H44C 0.9800 .
C46A H46A 0.9800 .
C46A H46B 0.9800 .
C46A H46C 0.9800 .
C42B H42D 0.9800 .
C42B H42E 0.9800 .
C42B H42F 0.9800 .
C44B H44D 0.9800 .
C44B H44E 0.9800 .
C44B H44F 0.9800 .
C46B H46D 0.9800 .
C46B H46E 0.9800 .
C46B H46F 0.9800 .
C52 H52A 0.9800 .
C52 H52B 0.9800 .
C52 H52C 0.9800 .
C54 H54A 0.9800 .
C54 H54B 0.9800 .
C54 H54C 0.9800 .
C56A H56A 0.9800 .
C56A H56B 0.9800 .
C56A H56C 0.9800 .
C56B H56D 0.9800 .
C56B H56E 0.9800 .
C56B H56F 0.9800 .
C62A H62A 0.9800 .
C62A H62B 0.9800 .
C62A H62C 0.9800 .
C62B H62D 0.9800 .
C62B H62E 0.9800 .
C62B H62F 0.9800 .
C64 H64A 0.9800 .
C64 H64B 0.9800 .
C64 H64C 0.9800 .
C66 H66A 0.9800 .
C66 H66B 0.9800 .
C66 H66C 0.9800 .
O1 O1 1.2(4) 6_546
O1 O2 1.7(3) .
O3 O4 1.62(17) .
O6 F44 1.37(16) 3_655
O6 F43 1.50(17) 3_655
O6 Sb4 1.83(14) 3_655
O7 F41 1.47(12) 2_545
O7 F41 1.47(12) 3_655
